data_2239386
loop_
_publ_author_name
'Sow, Yaya'
'Diop, Libasse'
'Fernandes, Manuel A.'
'Stoeckli-Evans, Helen'

_publ_section_title
;
 Dichloridodimethylbis(thiourea-\k<i>S</i>)tin(IV)
;
_journal_coeditor_code WM5003
_journal_issue 3
_journal_name_full 'Acta Crystallographica Section E'
_journal_page_first m83
_journal_paper_doi 10.1107/S1600536814002025
_journal_volume 70
_journal_year 2014
_chemical_formula_iupac '[Sn (C H3)2 Cl2 (C H4 N2 S)2]'
_chemical_formula_moiety 'C4 H14 Cl2 N4 S2 Sn'
_chemical_formula_sum 'C4 H14 Cl2 N4 S2 Sn'
_chemical_formula_weight 371.90
_chemical_name_systematic
;
Dichloridodimethylbis(thiourea-\k<i>S</i>)tin(IV)
;
_space_group_crystal_system triclinic
_space_group_IT_number 2
_space_group_name_Hall '-P 1'
_space_group_name_H-M_alt 'P -1'
_symmetry_space_group_name_Hall '-P 1'
_symmetry_space_group_name_H-M 'P -1'
_atom_sites_solution_hydrogens mixed
_atom_sites_solution_primary heavy
_atom_sites_solution_secondary difmap
_audit_creation_method SHELXL-2013
_cell_angle_alpha 82.1720(10)
_cell_angle_beta 78.2400(10)
_cell_angle_gamma 89.4650(10)
_cell_formula_units_Z 2
_cell_length_a 6.44610(10)
_cell_length_b 8.4063(2)
_cell_length_c 12.4249(2)
_cell_measurement_reflns_used 8182
_cell_measurement_temperature 296(2)
_cell_measurement_theta_max 28.33
_cell_measurement_theta_min 2.45
_cell_volume 652.89(2)
_computing_cell_refinement 'SAINT-NT (Bruker, 2005)'
_computing_data_collection 'APEX2 (Bruker, 2005)'
_computing_data_reduction 'SAINT-NT (Bruker, 2005)'
_computing_molecular_graphics 'PLATON (Spek, 2009)'
_computing_publication_material 'SHELXL-2013 (Sheldrick, 2008) and PLATON (Spek, 2009)'
_computing_structure_refinement 'SHELXL-2013 (Sheldrick, 2008)'
_computing_structure_solution 'SHELXS97 (Sheldrick, 2008)'
_diffrn_ambient_temperature 296(2)
_diffrn_measured_fraction_theta_full 1.000
_diffrn_measured_fraction_theta_max 0.998
_diffrn_measurement_device_type 'Bruker APEXII CCD'
_diffrn_measurement_method '\f and \w scans'
_diffrn_radiation_monochromator graphite
_diffrn_radiation_source 'sealed tube'
_diffrn_radiation_type MoK\a
_diffrn_radiation_wavelength 0.71073
_diffrn_reflns_av_R_equivalents 0.0579
_diffrn_reflns_limit_h_max 8
_diffrn_reflns_limit_h_min -8
_diffrn_reflns_limit_k_max 11
_diffrn_reflns_limit_k_min -11
_diffrn_reflns_limit_l_max 16
_diffrn_reflns_limit_l_min -16
_diffrn_reflns_number 12611
_diffrn_reflns_theta_full 25.242
_diffrn_reflns_theta_max 28.333
_diffrn_reflns_theta_min 1.690
_exptl_absorpt_coefficient_mu 2.654
_exptl_absorpt_correction_T_max 0.8271
_exptl_absorpt_correction_T_min 0.5330
_exptl_absorpt_correction_type integration
_exptl_absorpt_process_details
;
(face-indexed absorption correction carried out with XPREP; Bruker,
2005)
;
_exptl_crystal_colour colourless
_exptl_crystal_density_diffrn 1.892
_exptl_crystal_description block
_exptl_crystal_F_000 364
_exptl_crystal_size_max 0.32
_exptl_crystal_size_mid 0.19
_exptl_crystal_size_min 0.06
_refine_diff_density_max 0.571
_refine_diff_density_min -0.535
_refine_ls_extinction_coef 0.0077(7)
_refine_ls_extinction_expression Fc^*^=kFc[1+0.001xFc^2^\l^3^/sin(2\q)]^-1/4^
_refine_ls_extinction_method 'SHELXL-2013 (Sheldrick, 2008)'
_refine_ls_goodness_of_fit_ref 1.056
_refine_ls_hydrogen_treatment mixed
_refine_ls_matrix_type full
_refine_ls_number_parameters 156
_refine_ls_number_reflns 3250
_refine_ls_number_restraints 8
_refine_ls_restrained_S_all 1.056
_refine_ls_R_factor_all 0.0246
_refine_ls_R_factor_gt 0.0211
_refine_ls_shift/su_max 0.001
_refine_ls_shift/su_mean 0.000
_refine_ls_structure_factor_coef Fsqd
_refine_ls_weighting_details 'w=1/[\s^2^(Fo^2^)+(0.0263P)^2^+0.0565P] where P=(Fo^2^+2Fc^2^)/3'
_refine_ls_weighting_scheme calc
_refine_ls_wR_factor_gt 0.0522
_refine_ls_wR_factor_ref 0.0534
_reflns_number_gt 2917
_reflns_number_total 3250
_reflns_threshold_expression I>2\s(I)
_cod_data_source_file wm5003sup1.cf
_cod_data_source_block I
_cod_database_code 2239386
_cod_database_fobs_code 2239386
_shelx_space_group_comment
;
The symmetry employed for this shelxl refinement is uniquely defined
by the following loop, which should always be used as a source of
symmetry information in preference to the above space-group names.
They are only intended as comments.
;
_shelx_estimated_absorpt_t_min 0.484
_shelx_estimated_absorpt_t_max 0.857
_shelxl_version_number 2.013

loop_
_space_group_symop_operation_xyz
'x, y, z'
'-x, -y, -z'

loop_
_atom_site_type_symbol
_atom_site_label
_atom_site_fract_x
_atom_site_fract_y
_atom_site_fract_z
_atom_site_U_iso_or_equiv
_atom_site_adp_type
_atom_site_calc_flag
_atom_site_occupancy
Sn Sn1 0.5000 0.5000 0.5000 0.01799(7) Uani d 1
Sn Sn2 0.0000 0.0000 0.0000 0.01831(7) Uani d 1
Cl Cl1 0.70413(9) 0.23120(6) 0.47747(4) 0.03146(13) Uani d 1
Cl Cl2 -0.11932(8) 0.29624(5) -0.05524(4) 0.02409(11) Uani d 1
S S1 0.36555(8) 0.49581(6) 0.30643(4) 0.02033(11) Uani d 1
S S2 0.19978(8) 0.15451(6) 0.13272(4) 0.02269(11) Uani d 1
N N1 0.5850(3) 0.5545(2) 0.10178(15) 0.0250(4) Uani d 1
H H1A 0.473(3) 0.606(2) 0.0937(19) 0.026(6) Uiso d 1
H H1B 0.691(3) 0.561(3) 0.0492(19) 0.052(9) Uiso d 1
N N2 0.7433(3) 0.3848(2) 0.21896(16) 0.0300(4) Uani d 1
H H2A 0.846(3) 0.385(3) 0.1668(17) 0.034(7) Uiso d 1
H H2B 0.739(4) 0.333(3) 0.2837(15) 0.030(6) Uiso d 1
N N3 0.2675(3) 0.0996(2) 0.33626(16) 0.0313(4) Uani d 1
H H3A 0.283(4) 0.197(2) 0.334(2) 0.030(7) Uiso d 1
H H3B 0.290(4) 0.040(3) 0.3937(16) 0.036(7) Uiso d 1
N N4 0.1851(3) -0.1227(2) 0.26787(15) 0.0261(4) Uani d 1
H H4A 0.198(4) -0.169(3) 0.3298(15) 0.030(6) Uiso d 1
H H4B 0.166(4) -0.169(3) 0.2126(16) 0.026(6) Uiso d 1
C C1 0.5832(3) 0.4767(2) 0.20191(16) 0.0202(4) Uani d 1
C C2 0.2200(3) 0.3664(3) 0.58135(18) 0.0294(5) Uani d 1
H H2D 0.2568 0.2592 0.6075 0.044 Uiso calc 1
H H2E 0.1275 0.3626 0.5302 0.044 Uiso calc 1
H H2F 0.1494 0.4172 0.6431 0.044 Uiso calc 1
C C3 0.2172(3) 0.0340(2) 0.25425(16) 0.0200(4) Uani d 1
C C4 0.2713(3) 0.0400(3) -0.12940(17) 0.0261(4) Uani d 1
H H4D 0.3432 0.1368 -0.1233 0.039 Uiso calc 1
H H4E 0.2290 0.0503 -0.1997 0.039 Uiso calc 1
H H4F 0.3648 -0.0489 -0.1239 0.039 Uiso calc 1

loop_
_atom_site_aniso_label
_atom_site_aniso_U_11
_atom_site_aniso_U_22
_atom_site_aniso_U_33
_atom_site_aniso_U_12
_atom_site_aniso_U_13
_atom_site_aniso_U_23
Sn1 0.01928(10) 0.01734(10) 0.01622(10) -0.00096(7) -0.00255(7) 0.00007(7)
Sn2 0.01640(10) 0.01877(10) 0.01806(11) 0.00430(7) -0.00106(7) -0.00052(7)
Cl1 0.0455(3) 0.0274(3) 0.0217(3) 0.0133(2) -0.0094(2) -0.0012(2)
Cl2 0.0289(3) 0.0200(2) 0.0240(3) 0.00809(19) -0.0076(2) -0.00258(19)
S1 0.0230(2) 0.0217(2) 0.0166(2) 0.00450(19) -0.00449(18) -0.00357(18)
S2 0.0292(3) 0.0181(2) 0.0216(2) 0.00022(19) -0.0098(2) 0.00136(19)
N1 0.0265(9) 0.0296(9) 0.0183(9) 0.0052(8) -0.0047(7) -0.0009(7)
N2 0.0308(10) 0.0398(11) 0.0181(9) 0.0166(8) -0.0029(8) -0.0037(8)
N3 0.0539(13) 0.0191(9) 0.0235(10) -0.0018(9) -0.0149(9) -0.0005(8)
N4 0.0379(10) 0.0195(9) 0.0221(10) -0.0003(7) -0.0115(8) 0.0012(7)
C1 0.0258(10) 0.0181(9) 0.0173(9) 0.0014(8) -0.0052(7) -0.0039(7)
C2 0.0271(11) 0.0343(12) 0.0244(11) -0.0083(9) -0.0016(9) -0.0003(9)
C3 0.0182(9) 0.0201(9) 0.0215(10) 0.0036(7) -0.0037(7) -0.0020(8)
C4 0.0232(10) 0.0272(10) 0.0247(11) 0.0024(8) 0.0014(8) -0.0021(9)

loop_
_atom_type_symbol
_atom_type_description
_atom_type_scat_dispersion_real
_atom_type_scat_dispersion_imag
_atom_type_scat_source
C C 0.0033 0.0016 'International Tables Vol C Tables 4.2.6.8 and 6.1.1.4'
H H 0.0000 0.0000 'International Tables Vol C Tables 4.2.6.8 and 6.1.1.4'
Cl Cl 0.1484 0.1585 'International Tables Vol C Tables 4.2.6.8 and 6.1.1.4'
N N 0.0061 0.0033 'International Tables Vol C Tables 4.2.6.8 and 6.1.1.4'
S S 0.1246 0.1234 'International Tables Vol C Tables 4.2.6.8 and 6.1.1.4'
Sn Sn -0.6537 1.4246 'International Tables Vol C Tables 4.2.6.8 and 6.1.1.4'

loop_
_exptl_crystal_face_index_h
_exptl_crystal_face_index_k
_exptl_crystal_face_index_l
_exptl_crystal_face_perp_dist
1.00 0.00 -1.00 0.0300
-1.00 0.00 1.00 0.0460
-1.00 2.00 -1.00 0.1140
1.00 -2.00 1.00 0.1060
0.00 -1.00 -1.00 0.1120
0.00 2.00 1.00 0.0820
-1.00 0.00 -4.00 0.1490
1.00 3.00 4.00 0.1320

loop_
_geom_angle_atom_site_label_1
_geom_angle_atom_site_label_2
_geom_angle_atom_site_label_3
_geom_angle_site_symmetry_1
_geom_angle_site_symmetry_3
_geom_angle
C2 Sn1 C2 2_666 . 180.0
C2 Sn1 Cl1 2_666 2_666 89.90(7)
C2 Sn1 Cl1 . 2_666 90.10(7)
C2 Sn1 Cl1 2_666 . 90.10(7)
C2 Sn1 Cl1 . . 89.90(7)
Cl1 Sn1 Cl1 2_666 . 180.00(2)
C2 Sn1 S1 2_666 . 92.49(6)
C2 Sn1 S1 . . 87.51(6)
Cl1 Sn1 S1 2_666 . 88.204(15)
Cl1 Sn1 S1 . . 91.796(15)
C2 Sn1 S1 2_666 2_666 87.51(6)
C2 Sn1 S1 . 2_666 92.49(6)
Cl1 Sn1 S1 2_666 2_666 91.795(15)
Cl1 Sn1 S1 . 2_666 88.204(15)
S1 Sn1 S1 . 2_666 180.0
C4 Sn2 C4 . 2 180.0
C4 Sn2 Cl2 . 2 90.67(6)
C4 Sn2 Cl2 2 2 89.33(6)
C4 Sn2 Cl2 . . 89.33(6)
C4 Sn2 Cl2 2 . 90.67(6)
Cl2 Sn2 Cl2 2 . 180.00(2)
C4 Sn2 S2 . 2 90.20(6)
C4 Sn2 S2 2 2 89.80(6)
Cl2 Sn2 S2 2 2 81.026(14)
Cl2 Sn2 S2 . 2 98.974(14)
C4 Sn2 S2 . . 89.80(6)
C4 Sn2 S2 2 . 90.20(6)
Cl2 Sn2 S2 2 . 98.975(14)
Cl2 Sn2 S2 . . 81.025(14)
S2 Sn2 S2 2 . 180.0
C1 S1 Sn1 . . 108.77(6)
C3 S2 Sn2 . . 112.12(7)
C1 N1 H1A . . 116.1(16)
C1 N1 H1B . . 124(2)
H1A N1 H1B . . 120(2)
C1 N2 H2A . . 117.5(18)
C1 N2 H2B . . 118.6(16)
H2A N2 H2B . . 124(2)
C3 N3 H3A . . 123.0(17)
C3 N3 H3B . . 119.6(17)
H3A N3 H3B . . 117(2)
C3 N4 H4A . . 114.2(16)
C3 N4 H4B . . 119.5(16)
H4A N4 H4B . . 126(2)
N2 C1 N1 . . 119.65(19)
N2 C1 S1 . . 121.92(15)
N1 C1 S1 . . 118.41(15)
Sn1 C2 H2D . . 109.5
Sn1 C2 H2E . . 109.5
H2D C2 H2E . . 109.5
Sn1 C2 H2F . . 109.5
H2D C2 H2F . . 109.5
H2E C2 H2F . . 109.5
N4 C3 N3 . . 118.47(18)
N4 C3 S2 . . 122.29(15)
N3 C3 S2 . . 119.23(15)
Sn2 C4 H4D . . 109.5
Sn2 C4 H4E . . 109.5
H4D C4 H4E . . 109.5
Sn2 C4 H4F . . 109.5
H4D C4 H4F . . 109.5
H4E C4 H4F . . 109.5

loop_
_geom_bond_atom_site_label_1
_geom_bond_atom_site_label_2
_geom_bond_site_symmetry_2
_geom_bond_distance
Sn1 C2 2_666 2.127(2)
Sn1 C2 . 2.127(2)
Sn1 Cl1 2_666 2.6234(5)
Sn1 Cl1 . 2.6234(5)
Sn1 S1 . 2.7221(5)
Sn1 S1 2_666 2.7222(5)
Sn2 C4 . 2.115(2)
Sn2 C4 2 2.115(2)
Sn2 Cl2 2 2.6416(4)
Sn2 Cl2 . 2.6416(4)
Sn2 S2 2 2.7468(5)
Sn2 S2 . 2.7468(5)
S1 C1 . 1.729(2)
S2 C3 . 1.723(2)
N1 C1 . 1.322(3)
N1 H1A . 0.853(15)
N1 H1B . 0.838(17)
N2 C1 . 1.318(3)
N2 H2A . 0.828(16)
N2 H2B . 0.855(16)
N3 C3 . 1.319(3)
N3 H3A . 0.818(16)
N3 H3B . 0.853(16)
N4 C3 . 1.318(3)
N4 H4A . 0.835(16)
N4 H4B . 0.863(15)
C2 H2D . 0.9600
C2 H2E . 0.9600
C2 H2F . 0.9600
C4 H4D . 0.9600
C4 H4E . 0.9600
C4 H4F . 0.9600

loop_
_geom_hbond_atom_site_label_D
_geom_hbond_atom_site_label_H
_geom_hbond_atom_site_label_A
_geom_hbond_site_symmetry_A
_geom_hbond_distance_DH
_geom_hbond_distance_HA
_geom_hbond_distance_DA
_geom_hbond_angle_DHA
N1 H1A Cl2 2_565 0.853(15) 2.533(16) 3.3703(19) 168(2)
N1 H1B Cl2 1_655 0.838(17) 2.87(2) 3.4224(19) 125(2)
N2 H2A Cl2 1_655 0.828(16) 2.92(2) 3.5205(19) 131(2)
N2 H2A S2 1_655 0.828(16) 2.98(2) 3.5677(19) 130(2)
N2 H2B Cl1 . 0.855(16) 2.409(16) 3.255(2) 170(2)
N3 H3A S1 . 0.818(16) 2.539(16) 3.3522(19) 173(2)
N3 H3B Cl1 2_656 0.853(16) 2.603(18) 3.396(2) 155(2)
N4 H4A Cl1 2_656 0.835(16) 2.582(17) 3.3876(18) 162(2)
N4 H4B Cl2 2 0.863(15) 2.424(16) 3.2871(18) 179(2)

loop_
_geom_torsion_atom_site_label_1
_geom_torsion_atom_site_label_2
_geom_torsion_atom_site_label_3
_geom_torsion_atom_site_label_4
_geom_torsion
Sn1 S1 C1 N2 37.99(18)
Sn1 S1 C1 N1 -143.46(14)
Sn2 S2 C3 N4 15.2(2)
Sn2 S2 C3 N3 -165.86(15)
